data_4021315
loop_
_publ_author_name
'Xin Zhou'
'Zhiping Li'
'Hui Wang'
'Masanori Kitamura'
'Ken-ichiro Kanno'
'Kiyohiko Nakajima'
'Tamotsu Takahashi'

_publ_section_title
;
 Novel Synthetic Route to Octasubstituted Naphthalenes
 from Four Alkynes and One Olefin Unit via
 Zirconacyclopentadienes and 1,2-Diiodo-3,4,5,6-tetraalkylbenzene
;
_journal_name_full 'Journal of Organic Chemistry'
_journal_page_first 4559
_journal_page_last 4562
_journal_paper_doi 10.1021/jo0497297
_journal_volume 69
_journal_year 2004
_chemical_formula_moiety 'C42 H40 '
_chemical_formula_sum 'C42 H40'
_chemical_formula_weight 544.78
_space_group_IT_number 14
_symmetry_cell_setting monoclinic
_symmetry_space_group_name_Hall '-P 2yab'
_symmetry_space_group_name_H-M 'P 1 21/a 1'
_cell_angle_alpha 90
_cell_angle_beta 105.244(9)
_cell_angle_gamma 90
_cell_formula_units_Z 4
_cell_length_a 14.368(2)
_cell_length_b 18.072(2)
_cell_length_c 12.858(2)
_cell_measurement_temperature 298.2
_cell_volume 3221.3(7)
_exptl_crystal_density_diffrn 1.123
_cod_original_sg_symbol_H-M 'P 21/a'
_cod_database_code 4021315

loop_
_symmetry_equiv_pos_as_xyz
x,y,z
1/2-x,1/2+y,-z
-x,-y,-z
1/2+x,1/2-y,z

loop_
_atom_site_label
_atom_site_type_symbol
_atom_site_fract_x
_atom_site_fract_y
_atom_site_fract_z
_atom_site_U_iso_or_equiv
_atom_site_adp_type
_atom_site_occupancy
_atom_site_calc_flag
_atom_site_refinement_flags
_atom_site_disorder_assembly
_atom_site_disorder_group
C(1) C 0.7979(2) 0.0506(1) 0.2617(2) 0.0587(7) Uani 1.00 d . . .
C(2) C 0.7633(2) 0.0436(2) 0.3571(2) 0.0712(8) Uani 1.00 d . . .
C(3) C 0.7125(2) -0.0190(2) 0.3702(2) 0.083(1) Uani 1.00 d . . .
C(4) C 0.6995(2) -0.0787(2) 0.2943(2) 0.0746(9) Uani 1.00 d . . .
C(5) C 0.7206(2) -0.0686(2) 0.1960(2) 0.0623(7) Uani 1.00 d . . .
C(6) C 0.7604(2) 0.0013(1) 0.1735(2) 0.0563(7) Uani 1.00 d . . .
C(7) C 0.7680(2) 0.0227(1) 0.0683(2) 0.0535(6) Uani 1.00 d . . .
C(8) C 0.8277(2) 0.0803(1) 0.0563(2) 0.0540(6) Uani 1.00 d . . .
C(9) C 0.8837(2) 0.1183(1) 0.1494(2) 0.0546(7) Uani 1.00 d . . .
C(10) C 0.8679(2) 0.1052(1) 0.2494(2) 0.0563(7) Uani 1.00 d . . .
C(11) C 0.7693(2) 0.1077(2) 0.4347(2) 0.090(1) Uani 1.00 d . . .
C(12) C 0.7070(3) 0.1710(3) 0.3858(4) 0.135(2) Uani 1.00 d . . .
C(13) C 0.6731(5) -0.0280(3) 0.4694(4) 0.137(2) Uani 1.00 d . . .
C(14) C 0.7322(8) -0.0515(6) 0.5600(6) 0.167(4) Uani 0.56 d P . .
C(15) C 0.6624(3) -0.1527(2) 0.3217(3) 0.100(1) Uani 1.00 d . . .
C(16) C 0.5540(3) -0.1650(2) 0.2706(5) 0.136(2) Uani 1.00 d . . .
C(17) C 0.7176(2) -0.1336(2) 0.1212(2) 0.0699(8) Uani 1.00 d . . .
C(18) C 0.8168(3) -0.1621(2) 0.1248(3) 0.091(1) Uani 1.00 d . . .
C(19) C 0.7020(2) -0.0092(1) -0.0317(2) 0.0550(7) Uani 1.00 d . . .
C(20) C 0.6041(2) 0.0062(2) -0.0540(2) 0.0668(8) Uani 1.00 d . . .
C(21) C 0.5408(2) -0.0195(2) -0.1480(2) 0.0834(10) Uani 1.00 d . . .
C(22) C 0.5746(3) -0.0604(2) -0.2191(2) 0.092(1) Uani 1.00 d . . .
C(23) C 0.6713(3) -0.0760(2) -0.1982(2) 0.087(1) Uani 1.00 d . . .
C(24) C 0.7349(2) -0.0498(2) -0.1056(2) 0.0677(8) Uani 1.00 d . . .
C(25) C 0.8351(2) 0.1018(1) -0.0527(2) 0.0641(7) Uani 1.00 d . . .
C(26) C 0.7574(2) 0.1361(2) -0.1256(2) 0.0849(10) Uani 1.00 d . . .
C(27) C 0.7625(4) 0.1527(2) -0.2287(3) 0.124(2) Uani 1.00 d . . .
C(28) C 0.8429(5) 0.1353(3) -0.2606(3) 0.149(2) Uani 1.00 d . . .
C(29) C 0.9196(4) 0.1029(3) -0.1916(3) 0.134(2) Uani 1.00 d . . .
C(30) C 0.9168(2) 0.0845(2) -0.0848(2) 0.092(1) Uani 1.00 d . . .
C(31) C 0.9580(2) 0.1729(1) 0.1356(2) 0.0561(7) Uani 1.00 d . . .
C(32) C 0.9311(2) 0.2399(2) 0.0844(2) 0.0698(8) Uani 1.00 d . . .
C(33) C 0.9993(2) 0.2899(2) 0.0697(2) 0.0804(10) Uani 1.00 d . . .
C(34) C 1.0951(2) 0.2741(2) 0.1051(3) 0.087(1) Uani 1.00 d . . .
C(35) C 1.1227(2) 0.2082(2) 0.1550(3) 0.088(1) Uani 1.00 d . . .
C(36) C 1.0551(2) 0.1575(2) 0.1713(2) 0.0711(8) Uani 1.00 d . . .
C(37) C 0.9326(2) 0.1420(2) 0.3463(2) 0.0635(7) Uani 1.00 d . . .
C(38) C 0.9324(2) 0.2178(2) 0.3614(2) 0.0794(10) Uani 1.00 d . . .
C(39) C 0.9905(3) 0.2491(2) 0.4540(3) 0.098(1) Uani 1.00 d . . .
C(40) C 1.0504(3) 0.2052(3) 0.5300(3) 0.110(1) Uani 1.00 d . . .
C(41) C 1.0534(3) 0.1307(3) 0.5144(3) 0.101(1) Uani 1.00 d . . .
C(42) C 0.9953(2) 0.0991(2) 0.4228(2) 0.0783(9) Uani 1.00 d . . .
C(43) C 0.5964(9) 0.0038(9) 0.4754(8) 0.157(5) Uani 0.44 d P . .
H(1) H 0.7497 0.0908 0.4957 0.1085 Uiso 1.00 calc . . .
H(2) H 0.8343 0.1243 0.4569 0.1085 Uiso 1.00 calc . . .
H(3) H 0.7132 0.2095 0.4374 0.1620 Uiso 1.00 calc . . .
H(4) H 0.7263 0.1887 0.3251 0.1620 Uiso 1.00 calc . . .
H(5) H 0.6417 0.1551 0.3636 0.1620 Uiso 1.00 calc . . .
H(6) H 0.6970 -0.1908 0.2972 0.1202 Uiso 1.00 calc . . .
H(7) H 0.6739 -0.1558 0.3978 0.1202 Uiso 1.00 calc . . .
H(8) H 0.5181 -0.1280 0.2956 0.1629 Uiso 1.00 calc . . .
H(9) H 0.5412 -0.1621 0.1944 0.1629 Uiso 1.00 calc . . .
H(10) H 0.5359 -0.2124 0.2904 0.1629 Uiso 1.00 calc . . .
H(11) H 0.6814 -0.1723 0.1417 0.0839 Uiso 1.00 calc . . .
H(12) H 0.6870 -0.1185 0.0496 0.0839 Uiso 1.00 calc . . .
H(13) H 0.8484 -0.1768 0.1964 0.1086 Uiso 1.00 calc . . .
H(14) H 0.8115 -0.2034 0.0780 0.1086 Uiso 1.00 calc . . .
H(15) H 0.8531 -0.1242 0.1025 0.1086 Uiso 1.00 calc . . .
H(16) H 0.5802 0.0345 -0.0044 0.0801 Uiso 1.00 calc . . .
H(17) H 0.4740 -0.0085 -0.1627 0.1001 Uiso 1.00 calc . . .
H(18) H 0.5312 -0.0781 -0.2833 0.1105 Uiso 1.00 calc . . .
H(19) H 0.6945 -0.1049 -0.2478 0.1042 Uiso 1.00 calc . . .
H(20) H 0.8018 -0.0599 -0.0926 0.0812 Uiso 1.00 calc . . .
H(21) H 0.7008 0.1480 -0.1039 0.1018 Uiso 1.00 calc . . .
H(22) H 0.7097 0.1763 -0.2775 0.1487 Uiso 1.00 calc . . .
H(23) H 0.8452 0.1461 -0.3322 0.1785 Uiso 1.00 calc . . .
H(24) H 0.9758 0.0923 -0.2146 0.1606 Uiso 1.00 calc . . .
H(25) H 0.9701 0.0609 -0.0367 0.1107 Uiso 1.00 calc . . .
H(26) H 0.8646 0.2518 0.0589 0.0838 Uiso 1.00 calc . . .
H(27) H 0.9793 0.3356 0.0346 0.0965 Uiso 1.00 calc . . .
H(28) H 1.1420 0.3085 0.0952 0.1039 Uiso 1.00 calc . . .
H(29) H 1.1894 0.1966 0.1791 0.1059 Uiso 1.00 calc . . .
H(30) H 1.0759 0.1121 0.2072 0.0854 Uiso 1.00 calc . . .
H(31) H 0.8922 0.2484 0.3080 0.0952 Uiso 1.00 calc . . .
H(32) H 0.9890 0.3010 0.4650 0.1179 Uiso 1.00 calc . . .
H(33) H 1.0900 0.2268 0.5938 0.1326 Uiso 1.00 calc . . .
H(34) H 1.0956 0.1006 0.5668 0.1210 Uiso 1.00 calc . . .
H(35) H 0.9982 0.0473 0.4120 0.0939 Uiso 1.00 calc . . .

loop_
_atom_site_aniso_label
_atom_site_aniso_U_11
_atom_site_aniso_U_22
_atom_site_aniso_U_33
_atom_site_aniso_U_12
_atom_site_aniso_U_13
_atom_site_aniso_U_23
C(1) 0.057(1) 0.068(2) 0.049(1) 0.008(1) 0.009(1) 0.004(1)
C(2) 0.069(2) 0.095(2) 0.051(1) 0.006(1) 0.018(1) 0.004(1)
C(3) 0.085(2) 0.099(2) 0.073(2) 0.006(2) 0.038(2) 0.010(2)
C(4) 0.068(2) 0.084(2) 0.077(2) 0.003(1) 0.028(1) 0.019(2)
C(5) 0.051(1) 0.070(2) 0.064(1) 0.001(1) 0.011(1) 0.009(1)
C(6) 0.049(1) 0.064(1) 0.054(1) 0.005(1) 0.0109(10) 0.005(1)
C(7) 0.052(1) 0.059(1) 0.048(1) 0.005(1) 0.0098(10) -0.001(1)
C(8) 0.055(1) 0.060(1) 0.045(1) 0.002(1) 0.0096(10) 0.001(1)
C(9) 0.056(1) 0.055(1) 0.050(1) 0.005(1) 0.009(1) 0.000(1)
C(10) 0.059(1) 0.059(1) 0.048(1) 0.005(1) 0.008(1) -0.002(1)
C(11) 0.094(2) 0.122(3) 0.061(2) -0.002(2) 0.031(2) -0.016(2)
C(12) 0.120(3) 0.148(4) 0.127(3) 0.041(3) 0.015(3) -0.055(3)
C(13) 0.170(4) 0.155(4) 0.124(4) -0.014(4) 0.108(4) -0.002(3)
C(14) 0.23(1) 0.23(1) 0.060(4) 0.036(8) 0.077(6) 0.056(5)
C(15) 0.117(3) 0.094(2) 0.102(2) -0.005(2) 0.052(2) 0.023(2)
C(16) 0.114(3) 0.112(3) 0.204(5) -0.024(2) 0.080(3) 0.023(3)
C(17) 0.072(2) 0.067(2) 0.067(2) -0.013(1) 0.013(1) 0.007(1)
C(18) 0.096(2) 0.084(2) 0.094(2) 0.004(2) 0.030(2) -0.006(2)
C(19) 0.057(1) 0.055(1) 0.051(1) 0.000(1) 0.011(1) 0.003(1)
C(20) 0.059(1) 0.080(2) 0.060(1) 0.002(1) 0.011(1) 0.005(1)
C(21) 0.062(2) 0.103(2) 0.073(2) -0.001(2) -0.004(1) 0.015(2)
C(22) 0.094(2) 0.106(3) 0.062(2) -0.013(2) -0.006(2) -0.004(2)
C(23) 0.098(2) 0.090(2) 0.067(2) -0.003(2) 0.011(2) -0.019(2)
C(24) 0.070(2) 0.070(2) 0.061(2) 0.002(1) 0.014(1) -0.006(1)
C(25) 0.079(2) 0.065(2) 0.047(1) -0.019(1) 0.013(1) -0.004(1)
C(26) 0.113(2) 0.070(2) 0.060(2) -0.015(2) 0.003(2) 0.007(1)
C(27) 0.182(4) 0.106(3) 0.058(2) -0.054(3) -0.014(2) 0.018(2)
C(28) 0.209(6) 0.182(5) 0.053(2) -0.115(5) 0.029(3) -0.023(3)
C(29) 0.145(4) 0.192(5) 0.081(2) -0.090(4) 0.059(3) -0.047(3)
C(30) 0.094(2) 0.123(3) 0.067(2) -0.039(2) 0.033(2) -0.025(2)
C(31) 0.059(1) 0.057(1) 0.050(1) -0.001(1) 0.010(1) -0.007(1)
C(32) 0.069(2) 0.064(2) 0.070(2) 0.000(1) 0.007(1) 0.006(1)
C(33) 0.088(2) 0.066(2) 0.082(2) -0.010(2) 0.014(2) 0.004(1)
C(34) 0.086(2) 0.077(2) 0.099(2) -0.018(2) 0.029(2) -0.007(2)
C(35) 0.059(2) 0.087(2) 0.117(3) -0.006(2) 0.020(2) -0.016(2)
C(36) 0.065(2) 0.067(2) 0.079(2) 0.005(1) 0.013(1) -0.006(1)
C(37) 0.067(2) 0.071(2) 0.051(1) -0.003(1) 0.014(1) -0.007(1)
C(38) 0.101(2) 0.075(2) 0.063(2) -0.001(2) 0.023(2) -0.011(1)
C(39) 0.130(3) 0.091(2) 0.075(2) -0.025(2) 0.029(2) -0.029(2)
C(40) 0.105(3) 0.148(4) 0.071(2) -0.030(3) 0.009(2) -0.033(2)
C(41) 0.085(2) 0.133(3) 0.069(2) 0.002(2) -0.007(2) -0.005(2)
C(42) 0.077(2) 0.092(2) 0.057(1) 0.006(2) 0.001(1) -0.002(1)
C(43) 0.135(10) 0.25(2) 0.088(7) 0.039(9) 0.029(6) 0.022(8)

loop_
_geom_bond_atom_site_label_1
_geom_bond_atom_site_label_2
_geom_bond_distance
_geom_bond_site_symmetry_1
_geom_bond_site_symmetry_2
_geom_bond_publ_flag
C(1) C(2) 1.445(3) . . yes
C(1) C(6) 1.433(3) . . yes
C(1) C(10) 1.447(4) . . yes
C(2) C(3) 1.381(4) . . yes
C(2) C(11) 1.515(4) . . yes
C(3) C(4) 1.433(4) . . yes
C(3) C(13) 1.534(5) . . yes
C(4) C(5) 1.387(4) . . yes
C(4) C(15) 1.516(4) . . yes
C(5) C(6) 1.446(4) . . yes
C(5) C(17) 1.511(4) . . yes
C(6) C(7) 1.439(3) . . yes
C(7) C(8) 1.383(3) . . yes
C(7) C(19) 1.497(3) . . yes
C(8) C(9) 1.430(3) . . yes
C(8) C(25) 1.485(3) . . yes
C(9) C(10) 1.384(3) . . yes
C(9) C(31) 1.497(3) . . yes
C(10) C(37) 1.500(3) . . yes
C(11) C(12) 1.486(5) . . yes
C(13) C(14) 1.319(9) . . yes
C(13) C(43) 1.26(1) . . yes
C(15) C(16) 1.538(6) . . yes
C(17) C(18) 1.505(4) . . yes
C(19) C(20) 1.388(3) . . yes
C(19) C(24) 1.379(4) . . yes
C(20) C(21) 1.387(4) . . yes
C(21) C(22) 1.360(5) . . yes
C(22) C(23) 1.374(5) . . yes
C(23) C(24) 1.380(4) . . yes
C(25) C(26) 1.399(4) . . yes
C(25) C(30) 1.379(4) . . yes
C(26) C(27) 1.380(5) . . yes
C(27) C(28) 1.360(7) . . yes
C(28) C(29) 1.354(8) . . yes
C(29) C(30) 1.423(5) . . yes
C(31) C(32) 1.385(4) . . yes
C(31) C(36) 1.377(3) . . yes
C(32) C(33) 1.382(4) . . yes
C(33) C(34) 1.362(4) . . yes
C(34) C(35) 1.362(5) . . yes
C(35) C(36) 1.391(4) . . yes
C(37) C(38) 1.382(4) . . yes
C(37) C(42) 1.383(4) . . yes
C(38) C(39) 1.383(4) . . yes
C(39) C(40) 1.373(6) . . yes
C(40) C(41) 1.363(6) . . yes
C(41) C(42) 1.376(4) . . yes
